data_7039384
loop_
_publ_author_name
'\<Skoch, Karel'
'Uhl\'ik, Filip'
'C\'isa\<rov\'a, Ivana'
'\<St\<epni\<cka, Petr'

_publ_section_title
;
 Silver(i) complexes with 1'-(diphenylphosphino)-1-cyanoferrocene: the art
 of improvisation in coordination.
;
_journal_issue 26
_journal_name_full 'Dalton transactions (Cambridge, England : 2003)'
_journal_page_first 10655
_journal_page_last 10671
_journal_paper_doi 10.1039/c6dt01843b
_journal_volume 45
_journal_year 2016
_chemical_formula_moiety 'C92 H72 Ag4 Cl4 Fe4 N4 P4, H2 O'
_chemical_formula_sum 'C92 H74 Ag4 Cl4 Fe4 N4 O P4'
_chemical_formula_weight 2172.11
_chemical_name_systematic
; 
 ? 
;
_space_group_IT_number 2
_symmetry_cell_setting triclinic
_symmetry_space_group_name_Hall '-P 1'
_symmetry_space_group_name_H-M 'P -1'
_atom_sites_solution_hydrogens mixed
_atom_sites_solution_primary direct
_atom_sites_solution_secondary difmap
_audit_creation_method SHELXL-97
_audit_update_record
;
2016-03-24 deposited with the CCDC.
2016-06-01 downloaded from the CCDC.
;
_cell_angle_alpha 75.5490(10)
_cell_angle_beta 83.8880(10)
_cell_angle_gamma 75.6710(10)
_cell_formula_units_Z 2
_cell_length_a 14.2409(3)
_cell_length_b 15.5678(4)
_cell_length_c 20.0839(4)
_cell_measurement_reflns_used 9862
_cell_measurement_temperature 150(2)
_cell_measurement_theta_max 27.47
_cell_measurement_theta_min 2.23
_cell_volume 4172.84(16)
_computing_cell_refinement 'Bruker SAINT'
_computing_data_collection 'Bruker Instrument Service v2012.12.0.3'
_computing_data_reduction 'Bruker SAINT'
_computing_molecular_graphics 'PLATON (Spek, 2003)'
_computing_publication_material 'PLATON (Spek, 2003)'
_computing_structure_refinement 'SHELXL-97 (Sheldrick, 2008)'
_computing_structure_solution 'SHELXS-97 (Sheldrick, 2008)'
_diffrn_ambient_temperature 150(2)
_diffrn_measured_fraction_theta_full 0.999
_diffrn_measured_fraction_theta_max 0.999
_diffrn_measurement_device_type 'Bruker APEX-II CCD'
_diffrn_measurement_method '\f and \w scans'
_diffrn_radiation_monochromator graphite
_diffrn_radiation_source 'fine-focus sealed tube'
_diffrn_radiation_type MoK\a
_diffrn_radiation_wavelength 0.71073
_diffrn_reflns_av_R_equivalents 0.0422
_diffrn_reflns_av_sigmaI/netI 0.0587
_diffrn_reflns_limit_h_max 14
_diffrn_reflns_limit_h_min -18
_diffrn_reflns_limit_k_max 19
_diffrn_reflns_limit_k_min -20
_diffrn_reflns_limit_l_max 22
_diffrn_reflns_limit_l_min -26
_diffrn_reflns_number 63467
_diffrn_reflns_theta_full 27.50
_diffrn_reflns_theta_max 27.50
_diffrn_reflns_theta_min 1.48
_exptl_absorpt_coefficient_mu 1.848
_exptl_absorpt_correction_T_max 0.851
_exptl_absorpt_correction_T_min 0.665
_exptl_absorpt_correction_type numerical
_exptl_absorpt_process_details 'SADABS V2012/1 (Bruker AXS Inc.)'
_exptl_crystal_colour orange
_exptl_crystal_density_diffrn 1.729
_exptl_crystal_density_method 'not measured'
_exptl_crystal_description bar
_exptl_crystal_F_000 2164
_exptl_crystal_size_max 0.24
_exptl_crystal_size_mid 0.16
_exptl_crystal_size_min 0.09
_refine_diff_density_max 0.500
_refine_diff_density_min -0.499
_refine_diff_density_rms 0.107
_refine_ls_extinction_method none
_refine_ls_goodness_of_fit_ref 1.005
_refine_ls_hydrogen_treatment constr
_refine_ls_matrix_type full
_refine_ls_number_parameters 1018
_refine_ls_number_reflns 19179
_refine_ls_number_restraints 0
_refine_ls_restrained_S_all 1.005
_refine_ls_R_factor_all 0.0611
_refine_ls_R_factor_gt 0.0347
_refine_ls_shift/su_max 0.001
_refine_ls_shift/su_mean 0.000
_refine_ls_structure_factor_coef Fsqd
_refine_ls_weighting_details 'calc w=1/[\s^2^(Fo^2^)+(0.0163P)^2^+1.1313P] where P=(Fo^2^+2Fc^2^)/3'
_refine_ls_weighting_scheme calc
_refine_ls_wR_factor_gt 0.0516
_refine_ls_wR_factor_ref 0.0579
_reflns_number_gt 14157
_reflns_number_total 19179
_reflns_threshold_expression >2sigma(I)
_cod_data_source_file c6dt01843b3.cif
_cod_data_source_block ks166
_cod_depositor_comments 'Adding full bibliography for 7039384--7039397.cif.'
_cod_database_code 7039384

loop_
_symmetry_equiv_pos_as_xyz
'x, y, z'
'-x, -y, -z'

loop_
_atom_site_label
_atom_site_type_symbol
_atom_site_fract_x
_atom_site_fract_y
_atom_site_fract_z
_atom_site_U_iso_or_equiv
_atom_site_adp_type
_atom_site_occupancy
_atom_site_symmetry_multiplicity
_atom_site_calc_flag
_atom_site_refinement_flags
Ag1 Ag 0.160218(16) 0.165406(16) 0.322036(11) 0.02270(6) Uani 1 1 d .
Cl1 Cl 0.27504(5) 0.24671(5) 0.22951(3) 0.01695(15) Uani 1 1 d .
Fe1 Fe -0.10581(3) 0.37494(3) 0.28662(2) 0.01757(10) Uani 1 1 d .
P1 P 0.05462(5) 0.23226(5) 0.40419(3) 0.01471(16) Uani 1 1 d .
N1 N -0.2751(2) 0.6306(2) 0.24722(15) 0.0490(9) Uani 1 1 d .
C101 C -0.1335(2) 0.50051(19) 0.22408(14) 0.0227(7) Uani 1 1 d .
C102 C -0.0374(2) 0.4785(2) 0.24878(15) 0.0285(8) Uani 1 1 d .
H102 H -0.0136 0.5103 0.2755 0.034 Uiso 1 1 calc R
C103 C 0.0145(2) 0.4015(2) 0.22597(15) 0.0292(8) Uani 1 1 d .
H103 H 0.0805 0.3724 0.2344 0.035 Uiso 1 1 calc R
C104 C -0.0464(2) 0.3736(2) 0.18859(15) 0.0291(8) Uani 1 1 d .
H104 H -0.0286 0.3227 0.1680 0.035 Uiso 1 1 calc R
C105 C -0.1386(2) 0.4346(2) 0.18707(14) 0.0256(7) Uani 1 1 d .
H105 H -0.1937 0.4321 0.1654 0.031 Uiso 1 1 calc R
C106 C -0.06661(19) 0.28137(19) 0.37541(13) 0.0160(6) Uani 1 1 d .
C107 C -0.1129(2) 0.2451(2) 0.33225(14) 0.0197(7) Uani 1 1 d .
H107 H -0.0851 0.1933 0.3139 0.024 Uiso 1 1 calc R
C108 C -0.2078(2) 0.3006(2) 0.32195(16) 0.0276(8) Uani 1 1 d .
H108 H -0.2549 0.2920 0.2957 0.033 Uiso 1 1 calc R
C109 C -0.2205(2) 0.3707(2) 0.35718(15) 0.0274(8) Uani 1 1 d .
H109 H -0.2774 0.4175 0.3585 0.033 Uiso 1 1 calc R
C110 C -0.1339(2) 0.3594(2) 0.39034(14) 0.0227(7) Uani 1 1 d .
H110 H -0.1226 0.3972 0.4177 0.027 Uiso 1 1 calc R
C111 C -0.2123(3) 0.5725(2) 0.23725(15) 0.0309(8) Uani 1 1 d .
C112 C 0.03706(19) 0.14930(18) 0.48322(13) 0.0140(6) Uani 1 1 d .
C113 C -0.0534(2) 0.1379(2) 0.51054(14) 0.0194(7) Uani 1 1 d .
H113 H -0.1099 0.1781 0.4901 0.023 Uiso 1 1 calc R
C114 C -0.0624(2) 0.0683(2) 0.56757(14) 0.0224(7) Uani 1 1 d .
H114 H -0.1249 0.0599 0.5853 0.027 Uiso 1 1 calc R
C115 C 0.0190(2) 0.0114(2) 0.59849(15) 0.0244(7) Uani 1 1 d .
H115 H 0.0127 -0.0354 0.6382 0.029 Uiso 1 1 calc R
C116 C 0.1098(2) 0.0220(2) 0.57210(14) 0.0244(7) Uani 1 1 d .
H116 H 0.1660 -0.0170 0.5939 0.029 Uiso 1 1 calc R
C117 C 0.1191(2) 0.08928(19) 0.51382(14) 0.0200(7) Uani 1 1 d .
H117 H 0.1818 0.0947 0.4945 0.024 Uiso 1 1 calc R
C118 C 0.08697(19) 0.32339(19) 0.43270(14) 0.0174(6) Uani 1 1 d .
C119 C 0.0662(2) 0.3349(2) 0.50004(15) 0.0240(7) Uani 1 1 d .
H119 H 0.0319 0.2962 0.5322 0.029 Uiso 1 1 calc R
C120 C 0.0959(2) 0.4031(2) 0.51954(16) 0.0303(8) Uani 1 1 d .
H120 H 0.0829 0.4101 0.5655 0.036 Uiso 1 1 calc R
C121 C 0.1438(2) 0.4605(2) 0.47333(18) 0.0356(9) Uani 1 1 d .
H121 H 0.1641 0.5067 0.4874 0.043 Uiso 1 1 calc R
C122 C 0.1627(2) 0.4512(2) 0.40650(17) 0.0321(8) Uani 1 1 d .
H122 H 0.1941 0.4922 0.3741 0.039 Uiso 1 1 calc R
C123 C 0.1355(2) 0.3815(2) 0.38631(15) 0.0245(7) Uani 1 1 d .
H123 H 0.1504 0.3740 0.3406 0.029 Uiso 1 1 calc R
Ag2 Ag 0.222746(16) 0.170798(16) 0.136584(11) 0.02278(6) Uani 1 1 d .
Cl2 Cl 0.08550(5) 0.12069(5) 0.22288(3) 0.01801(15) Uani 1 1 d .
Fe2 Fe 0.39782(3) 0.35079(3) 0.00386(2) 0.01738(10) Uani 1 1 d .
P2 P 0.20950(5) 0.24213(5) 0.01735(4) 0.01523(16) Uani 1 1 d .
N2 N 0.63886(19) 0.42430(19) -0.10079(13) 0.0323(7) Uani 1 1 d .
C201 C 0.54318(19) 0.3356(2) -0.00349(15) 0.0204(7) Uani 1 1 d .
C202 C 0.5193(2) 0.2501(2) 0.00188(16) 0.0265(7) Uani 1 1 d .
H202 H 0.5354 0.2136 -0.0311 0.032 Uiso 1 1 calc R
C203 C 0.4673(2) 0.2301(2) 0.06542(17) 0.0334(9) Uani 1 1 d .
H203 H 0.4430 0.1768 0.0830 0.040 Uiso 1 1 calc R
C204 C 0.4572(2) 0.3021(2) 0.09867(16) 0.0322(9) Uani 1 1 d .
H204 H 0.4242 0.3056 0.1419 0.039 Uiso 1 1 calc R
C205 C 0.50420(19) 0.3681(2) 0.05705(14) 0.0238(7) Uani 1 1 d .
H205 H 0.5091 0.4232 0.0671 0.029 Uiso 1 1 calc R
C206 C 0.26450(19) 0.33759(19) -0.01450(13) 0.0172(6) Uani 1 1 d .
C207 C 0.2554(2) 0.4109(2) 0.01872(15) 0.0232(7) Uani 1 1 d .
H207 H 0.2226 0.4155 0.0619 0.028 Uiso 1 1 calc R
C208 C 0.3037(2) 0.4753(2) -0.02408(16) 0.0282(8) Uani 1 1 d .
H208 H 0.3084 0.5309 -0.0146 0.034 Uiso 1 1 calc R
C209 C 0.3440(2) 0.4431(2) -0.08327(15) 0.0285(8) Uani 1 1 d .
H209 H 0.3809 0.4727 -0.1201 0.034 Uiso 1 1 calc R
C210 C 0.31940(19) 0.3590(2) -0.07787(14) 0.0218(7) Uani 1 1 d .
H210 H 0.3365 0.3227 -0.1109 0.026 Uiso 1 1 calc R
C211 C 0.5954(2) 0.3840(2) -0.05873(16) 0.0226(7) Uani 1 1 d .
C212 C 0.08491(19) 0.2900(2) -0.00896(13) 0.0166(6) Uani 1 1 d .
C213 C 0.0142(2) 0.2444(2) 0.02279(15) 0.0231(7) Uani 1 1 d .
H213 H 0.0310 0.1907 0.0582 0.028 Uiso 1 1 calc R
C214 C -0.0809(2) 0.2764(2) 0.00321(16) 0.0332(8) Uani 1 1 d .
H214 H -0.1287 0.2440 0.0245 0.040 Uiso 1 1 calc R
C215 C -0.1062(2) 0.3551(2) -0.04694(15) 0.0274(8) Uani 1 1 d .
H215 H -0.1714 0.3767 -0.0605 0.033 Uiso 1 1 calc R
C216 C -0.0377(2) 0.4025(2) -0.07744(15) 0.0303(8) Uani 1 1 d .
H216 H -0.0557 0.4576 -0.1113 0.036 Uiso 1 1 calc R
C217 C 0.0582(2) 0.3701(2) -0.05891(15) 0.0259(7) Uani 1 1 d .
H217 H 0.1056 0.4028 -0.0805 0.031 Uiso 1 1 calc R
C218 C 0.26411(19) 0.16648(19) -0.03947(13) 0.0171(6) Uani 1 1 d .
C219 C 0.3414(2) 0.0936(2) -0.01681(15) 0.0244(7) Uani 1 1 d .
H219 H 0.3620 0.0819 0.0287 0.029 Uiso 1 1 calc R
C220 C 0.3882(2) 0.0383(2) -0.06003(16) 0.0310(8) Uani 1 1 d .
H220 H 0.4416 -0.0106 -0.0443 0.037 Uiso 1 1 calc R
C221 C 0.3581(2) 0.0535(2) -0.12556(15) 0.0306(8) Uani 1 1 d .
H221 H 0.3910 0.0155 -0.1552 0.037 Uiso 1 1 calc R
C222 C 0.2803(2) 0.1239(2) -0.14826(15) 0.0323(8) Uani 1 1 d .
H222 H 0.2584 0.1334 -0.1932 0.039 Uiso 1 1 calc R
C223 C 0.2338(2) 0.1807(2) -0.10583(14) 0.0251(7) Uani 1 1 d .
H223 H 0.1809 0.2299 -0.1221 0.030 Uiso 1 1 calc R
Ag3 Ag 0.229102(16) -0.032631(16) 0.254539(12) 0.02342(6) Uani 1 1 d .
Cl3 Cl 0.37339(5) 0.02778(5) 0.17039(3) 0.01900(16) Uani 1 1 d .
Fe3 Fe 0.34700(3) -0.31936(3) 0.31878(2) 0.02114(10) Uani 1 1 d .
P3 P 0.19972(5) -0.15054(5) 0.20894(4) 0.01684(17) Uani 1 1 d .
N3 N 0.5932(2) -0.44953(19) 0.42434(14) 0.0383(7) Uani 1 1 d .
C301 C 0.4152(2) -0.3606(2) 0.40858(14) 0.0234(7) Uani 1 1 d .
C302 C 0.3349(2) -0.4021(2) 0.41404(15) 0.0291(8) Uani 1 1 d .
H302 H 0.3377 -0.4656 0.4238 0.035 Uiso 1 1 calc R
C303 C 0.2502(2) -0.3308(2) 0.40220(15) 0.0306(8) Uani 1 1 d .
H303 H 0.1858 -0.3381 0.4027 0.037 Uiso 1 1 calc R
C304 C 0.2780(2) -0.2469(2) 0.38961(15) 0.0285(8) Uani 1 1 d .
H304 H 0.2351 -0.1884 0.3805 0.034 Uiso 1 1 calc R
C305 C 0.3794(2) -0.2640(2) 0.39277(14) 0.0252(7) Uani 1 1 d .
H305 H 0.4170 -0.2196 0.3857 0.030 Uiso 1 1 calc R
C306 C 0.2956(2) -0.2527(2) 0.22395(14) 0.0202(7) Uani 1 1 d .
C307 C 0.3959(2) -0.2520(2) 0.22601(14) 0.0269(8) Uani 1 1 d .
H307 H 0.4218 -0.1995 0.2182 0.032 Uiso 1 1 calc R
C308 C 0.4493(2) -0.3441(2) 0.24175(15) 0.0350(9) Uani 1 1 d .
H308 H 0.5176 -0.3637 0.2459 0.042 Uiso 1 1 calc R
C309 C 0.3845(2) -0.4011(2) 0.25013(16) 0.0380(10) Uani 1 1 d .
H309 H 0.4013 -0.4659 0.2612 0.046 Uiso 1 1 calc R
C310 C 0.2892(2) -0.3455(2) 0.23914(15) 0.0280(8) Uani 1 1 d .
H310 H 0.2315 -0.3665 0.2415 0.034 Uiso 1 1 calc R
C311 C 0.5145(2) -0.4096(2) 0.41625(15) 0.0278(8) Uani 1 1 d .
C312 C 0.19262(19) -0.11460(19) 0.11565(14) 0.0177(6) Uani 1 1 d .
C313 C 0.2488(2) -0.1631(2) 0.07085(15) 0.0259(7) Uani 1 1 d .
H313 H 0.2935 -0.2187 0.0886 0.031 Uiso 1 1 calc R
C314 C 0.2409(2) -0.1318(2) 0.00035(15) 0.0319(8) Uani 1 1 d .
H314 H 0.2805 -0.1653 -0.0300 0.038 Uiso 1 1 calc R
C315 C 0.1755(2) -0.0520(2) -0.02558(16) 0.0304(8) Uani 1 1 d .
H315 H 0.1694 -0.0306 -0.0739 0.036 Uiso 1 1 calc R
C316 C 0.1187(2) -0.0028(2) 0.01840(16) 0.0326(8) Uani 1 1 d .
H316 H 0.0730 0.0520 0.0004 0.039 Uiso 1 1 calc R
C317 C 0.1281(2) -0.0330(2) 0.08844(15) 0.0277(8) Uani 1 1 d .
H317 H 0.0903 0.0022 0.1185 0.033 Uiso 1 1 calc R
C318 C 0.08982(19) -0.19188(19) 0.23550(13) 0.0158(6) Uani 1 1 d .
C319 C 0.0587(2) -0.2460(2) 0.20046(14) 0.0217(7) Uani 1 1 d .
H319 H 0.0955 -0.2620 0.1613 0.026 Uiso 1 1 calc R
C320 C -0.0251(2) -0.2763(2) 0.22219(16) 0.0291(8) Uani 1 1 d .
H320 H -0.0452 -0.3136 0.1982 0.035 Uiso 1 1 calc R
C321 C -0.0799(2) -0.2526(2) 0.27870(16) 0.0319(8) Uani 1 1 d .
H321 H -0.1375 -0.2737 0.2936 0.038 Uiso 1 1 calc R
C322 C -0.0509(2) -0.1984(2) 0.31326(15) 0.0302(8) Uani 1 1 d .
H322 H -0.0889 -0.1816 0.3518 0.036 Uiso 1 1 calc R
C323 C 0.0339(2) -0.1682(2) 0.29201(14) 0.0239(7) Uani 1 1 d .
H323 H 0.0537 -0.1311 0.3163 0.029 Uiso 1 1 calc R
Ag4 Ag 0.411329(15) 0.098047(16) 0.265611(11) 0.02227(6) Uani 1 1 d .
Cl4 Cl 0.28816(5) 0.00879(5) 0.35560(3) 0.01810(15) Uani 1 1 d .
Fe4 Fe 0.51827(3) 0.23016(3) 0.40678(2) 0.01634(9) Uani 1 1 d .
P4 P 0.56675(5) 0.06310(5) 0.31175(4) 0.01375(16) Uani 1 1 d .
N4 N 0.5992(2) 0.4077(2) 0.22720(16) 0.0504(9) Uani 1 1 d .
C401 C 0.4984(2) 0.35131(19) 0.33492(15) 0.0214(7) Uani 1 1 d .
C402 C 0.4216(2) 0.3075(2) 0.33451(16) 0.0271(8) Uani 1 1 d .
H402 H 0.4047 0.2892 0.2965 0.032 Uiso 1 1 calc R
C403 C 0.3758(2) 0.2963(2) 0.40020(18) 0.0348(9) Uani 1 1 d .
H403 H 0.3219 0.2691 0.4145 0.042 Uiso 1 1 calc R
C404 C 0.4230(2) 0.3323(2) 0.44195(18) 0.0343(8) Uani 1 1 d .
H404 H 0.4059 0.3336 0.4888 0.041 Uiso 1 1 calc R
C405 C 0.4992(2) 0.3657(2) 0.40252(16) 0.0268(7) Uani 1 1 d .
H405 H 0.5432 0.3928 0.4178 0.032 Uiso 1 1 calc R
C406 C 0.57811(18) 0.10530(18) 0.38587(13) 0.0126(6) Uani 1 1 d .
C407 C 0.5146(2) 0.09773(18) 0.44649(14) 0.0190(7) Uani 1 1 d .
H407 H 0.4580 0.0741 0.4530 0.023 Uiso 1 1 calc R
C408 C 0.5516(2) 0.1317(2) 0.49470(14) 0.0247(7) Uani 1 1 d .
H408 H 0.5241 0.1342 0.5396 0.030 Uiso 1 1 calc R
C409 C 0.6360(2) 0.1612(2) 0.46523(14) 0.0218(7) Uani 1 1 d .
H409 H 0.6750 0.1870 0.4867 0.026 Uiso 1 1 calc R
C410 C 0.65231(19) 0.14575(18) 0.39780(14) 0.0169(6) Uani 1 1 d .
H410 H 0.7038 0.1599 0.3661 0.020 Uiso 1 1 calc R
C411 C 0.5563(2) 0.3816(2) 0.27607(17) 0.0300(8) Uani 1 1 d .
C412 C 0.60806(19) -0.05974(19) 0.34322(14) 0.0159(6) Uani 1 1 d .
C413 C 0.67000(19) -0.0981(2) 0.39765(14) 0.0197(7) Uani 1 1 d .
H413 H 0.6886 -0.0600 0.4217 0.024 Uiso 1 1 calc R
C414 C 0.7043(2) -0.1917(2) 0.41647(15) 0.0242(7) Uani 1 1 d .
H414 H 0.7470 -0.2174 0.4533 0.029 Uiso 1 1 calc R
C415 C 0.6774(2) -0.2480(2) 0.38243(16) 0.0264(7) Uani 1 1 d .
H415 H 0.7020 -0.3121 0.3954 0.032 Uiso 1 1 calc R
C416 C 0.6142(2) -0.2106(2) 0.32917(16) 0.0284(8) Uani 1 1 d .
H416 H 0.5950 -0.2490 0.3058 0.034 Uiso 1 1 calc R
C417 C 0.5792(2) -0.1169(2) 0.31014(14) 0.0212(7) Uani 1 1 d .
H417 H 0.5351 -0.0915 0.2742 0.025 Uiso 1 1 calc R
C418 C 0.66800(19) 0.0962(2) 0.25578(13) 0.0162(6) Uani 1 1 d .
C419 C 0.6517(2) 0.1809(2) 0.21080(14) 0.0235(7) Uani 1 1 d .
H419 H 0.5875 0.2173 0.2057 0.028 Uiso 1 1 calc R
C420 C 0.7280(2) 0.2133(2) 0.17307(15) 0.0322(8) Uani 1 1 d .
H420 H 0.7161 0.2722 0.1430 0.039 Uiso 1 1 calc R
C421 C 0.8214(2) 0.1601(2) 0.17894(16) 0.0338(8) Uani 1 1 d .
H421 H 0.8739 0.1825 0.1533 0.041 Uiso 1 1 calc R
C422 C 0.8381(2) 0.0744(2) 0.22215(15) 0.0311(8) Uani 1 1 d .
H422 H 0.9021 0.0373 0.2257 0.037 Uiso 1 1 calc R
C423 C 0.7624(2) 0.0423(2) 0.26021(14) 0.0224(7) Uani 1 1 d .
H423 H 0.7745 -0.0169 0.2897 0.027 Uiso 1 1 calc R
O1W O 0.2328(2) 0.47349(19) 0.20454(15) 0.0755(9) Uani 1 1 d .
H1W H 0.2580 0.4100 0.2170 0.091 Uiso 1 1 d R
H2W H 0.2969 0.4843 0.1798 0.091 Uiso 1 1 d R

loop_
_atom_site_aniso_label
_atom_site_aniso_U_11
_atom_site_aniso_U_22
_atom_site_aniso_U_33
_atom_site_aniso_U_23
_atom_site_aniso_U_13
_atom_site_aniso_U_12
Ag1 0.02162(13) 0.02633(14) 0.01940(12) -0.00799(10) 0.00547(9) -0.00410(10)
Cl1 0.0148(4) 0.0178(4) 0.0182(4) -0.0027(3) -0.0004(3) -0.0052(3)
Fe1 0.0156(2) 0.0143(2) 0.0201(2) 0.00160(18) -0.00355(17) -0.00277(18)
P1 0.0132(4) 0.0158(4) 0.0137(4) -0.0024(3) -0.0002(3) -0.0018(3)
N1 0.063(2) 0.0296(19) 0.0447(19) -0.0128(16) -0.0077(17) 0.0136(17)
C101 0.0286(18) 0.0126(17) 0.0209(16) 0.0057(13) -0.0063(13) -0.0015(14)
C102 0.0339(19) 0.0203(18) 0.0288(18) 0.0076(15) -0.0037(15) -0.0143(15)
C103 0.0199(17) 0.028(2) 0.0294(18) 0.0091(15) 0.0029(14) -0.0043(15)
C104 0.037(2) 0.0228(19) 0.0201(17) 0.0006(14) 0.0031(14) 0.0004(16)
C105 0.0313(19) 0.0212(18) 0.0194(16) 0.0035(14) -0.0067(14) -0.0030(15)
C106 0.0177(15) 0.0147(16) 0.0124(14) 0.0026(12) -0.0002(12) -0.0038(13)
C107 0.0200(16) 0.0144(16) 0.0222(16) 0.0034(13) -0.0031(13) -0.0060(13)
C108 0.0189(17) 0.0262(19) 0.0341(18) 0.0079(15) -0.0085(14) -0.0106(15)
C109 0.0139(16) 0.0252(19) 0.0326(18) 0.0051(15) 0.0036(13) 0.0009(14)
C110 0.0215(17) 0.0220(18) 0.0216(16) -0.0022(14) 0.0042(13) -0.0044(14)
C111 0.046(2) 0.0223(19) 0.0216(17) 0.0006(15) -0.0100(16) -0.0051(17)
C112 0.0176(15) 0.0142(16) 0.0109(14) -0.0064(12) 0.0019(11) -0.0027(12)
C113 0.0199(16) 0.0187(17) 0.0167(15) -0.0035(13) 0.0003(12) -0.0001(13)
C114 0.0238(17) 0.0206(18) 0.0231(16) -0.0086(14) 0.0084(13) -0.0062(14)
C115 0.041(2) 0.0125(17) 0.0179(16) -0.0016(13) -0.0003(14) -0.0054(15)
C116 0.0294(19) 0.0170(17) 0.0228(17) 0.0016(14) -0.0114(14) 0.0002(14)
C117 0.0196(16) 0.0183(17) 0.0226(16) -0.0055(13) -0.0010(13) -0.0046(13)
C118 0.0111(15) 0.0178(17) 0.0206(16) -0.0042(13) -0.0024(12) 0.0020(13)
C119 0.0275(18) 0.0176(17) 0.0239(17) -0.0038(14) -0.0009(13) -0.0010(14)
C120 0.041(2) 0.0231(19) 0.0292(18) -0.0129(16) -0.0027(16) -0.0037(16)
C121 0.034(2) 0.024(2) 0.055(2) -0.0180(18) -0.0041(18) -0.0077(17)
C122 0.0275(19) 0.0234(19) 0.046(2) -0.0044(16) -0.0003(16) -0.0111(15)
C123 0.0166(16) 0.030(2) 0.0263(17) -0.0058(15) 0.0021(13) -0.0070(14)
Ag2 0.02189(13) 0.03116(15) 0.01244(11) -0.00092(10) -0.00104(9) -0.00490(11)
Cl2 0.0144(4) 0.0206(4) 0.0188(4) -0.0051(3) 0.0004(3) -0.0033(3)
Fe2 0.0130(2) 0.0215(2) 0.0166(2) -0.00099(18) -0.00145(17) -0.00504(18)
P2 0.0134(4) 0.0188(4) 0.0124(4) -0.0019(3) -0.0007(3) -0.0035(3)
N2 0.0337(17) 0.0385(19) 0.0295(16) -0.0133(14) 0.0101(13) -0.0168(14)
C201 0.0119(15) 0.0211(18) 0.0261(17) -0.0017(14) 0.0009(12) -0.0043(13)
C202 0.0154(16) 0.0220(19) 0.0386(19) -0.0016(15) -0.0011(14) -0.0036(14)
C203 0.0173(17) 0.030(2) 0.043(2) 0.0164(17) -0.0130(15) -0.0084(15)
C204 0.0178(17) 0.054(2) 0.0186(17) 0.0058(16) -0.0052(13) -0.0091(16)
C205 0.0149(16) 0.035(2) 0.0216(16) -0.0057(15) -0.0037(13) -0.0058(14)
C206 0.0124(15) 0.0207(17) 0.0168(15) -0.0007(13) -0.0055(12) -0.0021(13)
C207 0.0143(16) 0.0275(19) 0.0290(17) -0.0085(15) -0.0015(13) -0.0046(14)
C208 0.0213(17) 0.0205(18) 0.042(2) -0.0043(16) -0.0109(15) -0.0025(14)
C209 0.0266(18) 0.032(2) 0.0236(17) 0.0103(15) -0.0101(14) -0.0147(16)
C210 0.0181(16) 0.0302(19) 0.0167(15) 0.0004(14) -0.0036(12) -0.0099(14)
C211 0.0165(16) 0.0246(19) 0.0303(19) -0.0146(15) 0.0014(14) -0.0041(14)
C212 0.0145(15) 0.0213(17) 0.0140(14) -0.0048(13) -0.0006(12) -0.0035(13)
C213 0.0202(17) 0.0218(18) 0.0241(17) 0.0021(14) -0.0022(13) -0.0061(14)
C214 0.0195(18) 0.043(2) 0.036(2) -0.0005(17) -0.0007(15) -0.0140(16)
C215 0.0119(16) 0.040(2) 0.0285(18) -0.0101(16) -0.0035(13) 0.0003(15)
C216 0.0217(18) 0.031(2) 0.0276(18) 0.0051(15) -0.0036(14) 0.0022(15)
C217 0.0170(16) 0.0289(19) 0.0272(17) 0.0034(15) 0.0004(13) -0.0071(14)
C218 0.0169(15) 0.0230(17) 0.0123(14) -0.0028(13) 0.0009(12) -0.0081(13)
C219 0.0215(17) 0.0291(19) 0.0223(16) -0.0095(14) -0.0042(13) -0.0004(15)
C220 0.0237(18) 0.032(2) 0.0344(19) -0.0116(16) -0.0045(15) 0.0041(15)
C221 0.0293(19) 0.040(2) 0.0251(18) -0.0180(16) 0.0080(14) -0.0053(16)
C222 0.036(2) 0.044(2) 0.0171(16) -0.0125(16) -0.0028(14) -0.0024(17)
C223 0.0266(17) 0.0251(19) 0.0189(16) -0.0023(14) -0.0046(13) 0.0011(14)
Ag3 0.02781(13) 0.01881(13) 0.02769(13) -0.00849(10) -0.00124(10) -0.00970(11)
Cl3 0.0188(4) 0.0211(4) 0.0164(4) -0.0040(3) -0.0012(3) -0.0034(3)
Fe3 0.0230(2) 0.0168(2) 0.0235(2) -0.00732(19) -0.00666(19) 0.00064(19)
P3 0.0164(4) 0.0154(4) 0.0195(4) -0.0066(3) -0.0024(3) -0.0020(3)
N3 0.0359(18) 0.0313(18) 0.0493(19) -0.0044(15) -0.0176(15) -0.0087(15)
C301 0.0292(18) 0.0208(18) 0.0205(16) -0.0030(14) -0.0080(13) -0.0052(15)
C302 0.0327(19) 0.0189(18) 0.0331(19) 0.0020(15) -0.0066(15) -0.0072(15)
C303 0.0242(18) 0.033(2) 0.0319(19) -0.0009(16) 0.0020(14) -0.0101(16)
C304 0.036(2) 0.0232(19) 0.0217(17) -0.0074(14) 0.0026(14) 0.0028(16)
C305 0.038(2) 0.0225(18) 0.0177(16) -0.0067(14) -0.0035(14) -0.0093(15)
C306 0.0210(16) 0.0223(18) 0.0178(15) -0.0088(13) -0.0060(12) 0.0002(14)
C307 0.0213(17) 0.037(2) 0.0218(17) -0.0114(15) -0.0008(13) -0.0013(15)
C308 0.0251(18) 0.050(2) 0.0256(18) -0.0187(17) -0.0089(15) 0.0118(18)
C309 0.047(2) 0.026(2) 0.038(2) -0.0206(17) -0.0206(17) 0.0190(18)
C310 0.0329(19) 0.0223(19) 0.0309(18) -0.0142(15) -0.0151(15) 0.0038(15)
C311 0.041(2) 0.0208(19) 0.0252(17) -0.0036(14) -0.0097(15) -0.0128(17)
C312 0.0174(15) 0.0170(17) 0.0207(15) -0.0049(13) -0.0006(12) -0.0073(13)
C313 0.0223(17) 0.0287(19) 0.0255(17) -0.0058(15) 0.0009(14) -0.0046(15)
C314 0.0311(19) 0.041(2) 0.0258(18) -0.0133(16) 0.0047(15) -0.0098(17)
C315 0.0341(19) 0.037(2) 0.0210(17) 0.0015(15) -0.0039(15) -0.0169(17)
C316 0.039(2) 0.0235(19) 0.0341(19) -0.0038(16) -0.0120(16) -0.0043(16)
C317 0.0292(18) 0.0258(19) 0.0274(18) -0.0085(15) -0.0036(14) -0.0013(15)
C318 0.0153(15) 0.0129(16) 0.0170(15) -0.0024(12) -0.0024(12) 0.0004(12)
C319 0.0216(17) 0.0251(18) 0.0204(16) -0.0090(14) -0.0017(13) -0.0050(14)
C320 0.0319(19) 0.028(2) 0.0313(18) -0.0037(15) -0.0100(15) -0.0125(16)
C321 0.0238(18) 0.036(2) 0.035(2) 0.0013(17) -0.0010(15) -0.0145(16)
C322 0.0258(18) 0.037(2) 0.0221(17) -0.0031(15) 0.0054(14) -0.0039(16)
C323 0.0227(17) 0.0267(19) 0.0247(17) -0.0108(14) -0.0012(13) -0.0050(14)
Ag4 0.01452(12) 0.02633(14) 0.02704(13) -0.00540(11) -0.00606(9) -0.00536(10)
Cl4 0.0191(4) 0.0181(4) 0.0164(3) -0.0021(3) -0.0002(3) -0.0053(3)
Fe4 0.0166(2) 0.0139(2) 0.0191(2) -0.00480(18) -0.00037(17) -0.00388(18)
P4 0.0118(4) 0.0139(4) 0.0162(4) -0.0036(3) -0.0016(3) -0.0035(3)
N4 0.046(2) 0.037(2) 0.045(2) 0.0161(16) 0.0046(16) 0.0044(16)
C401 0.0178(16) 0.0140(17) 0.0273(17) -0.0010(13) -0.0031(13) 0.0027(13)
C402 0.0228(17) 0.0170(18) 0.039(2) -0.0048(15) -0.0144(15) 0.0031(14)
C403 0.0140(17) 0.027(2) 0.058(2) -0.0069(18) 0.0053(16) -0.0008(15)
C404 0.037(2) 0.023(2) 0.039(2) -0.0126(16) 0.0107(16) -0.0001(16)
C405 0.0330(19) 0.0133(17) 0.0360(19) -0.0094(15) -0.0023(15) -0.0047(15)
C406 0.0128(14) 0.0080(15) 0.0159(14) -0.0002(12) -0.0011(11) -0.0024(12)
C407 0.0217(16) 0.0114(16) 0.0223(16) -0.0005(13) 0.0018(13) -0.0055(13)
C408 0.0330(19) 0.0256(19) 0.0148(15) -0.0053(14) 0.0022(13) -0.0062(15)
C409 0.0234(17) 0.0213(18) 0.0220(16) -0.0058(14) -0.0078(13) -0.0039(14)
C410 0.0143(15) 0.0128(16) 0.0213(15) -0.0008(12) -0.0045(12) -0.0003(12)
C411 0.0285(19) 0.0166(18) 0.035(2) 0.0069(16) -0.0066(16) 0.0028(15)
C412 0.0132(15) 0.0139(16) 0.0205(15) -0.0050(13) 0.0034(12) -0.0040(12)
C413 0.0158(15) 0.0199(17) 0.0229(16) -0.0041(13) 0.0000(12) -0.0044(13)
C414 0.0175(16) 0.0213(18) 0.0279(17) 0.0008(14) -0.0002(13) -0.0006(14)
C415 0.0233(17) 0.0089(16) 0.042(2) -0.0026(15) 0.0084(15) -0.0020(14)
C416 0.0317(19) 0.0237(19) 0.0347(19) -0.0164(16) 0.0093(15) -0.0103(15)
C417 0.0222(16) 0.0203(18) 0.0221(16) -0.0076(14) 0.0021(13) -0.0055(14)
C418 0.0186(16) 0.0220(17) 0.0118(14) -0.0064(13) -0.0013(12) -0.0091(13)
C419 0.0252(17) 0.0247(19) 0.0186(16) -0.0021(14) -0.0006(13) -0.0050(14)
C420 0.042(2) 0.033(2) 0.0207(17) 0.0018(15) 0.0033(15) -0.0160(17)
C421 0.029(2) 0.053(3) 0.0244(18) -0.0084(17) 0.0082(14) -0.0229(18)
C422 0.0165(17) 0.051(2) 0.0248(18) -0.0089(17) 0.0045(14) -0.0087(16)
C423 0.0197(17) 0.0253(18) 0.0191(16) -0.0015(14) -0.0004(13) -0.0034(14)
O1W 0.073(2) 0.0417(18) 0.107(2) -0.0162(17) 0.0353(18) -0.0217(16)

loop_
_atom_type_symbol
_atom_type_description
_atom_type_scat_dispersion_real
_atom_type_scat_dispersion_imag
_atom_type_scat_source
C C 0.0033 0.0016 'International Tables Vol C Tables 4.2.6.8 and 6.1.1.4'
H H 0.0000 0.0000 'International Tables Vol C Tables 4.2.6.8 and 6.1.1.4'
N N 0.0061 0.0033 'International Tables Vol C Tables 4.2.6.8 and 6.1.1.4'
P P 0.1023 0.0942 'International Tables Vol C Tables 4.2.6.8 and 6.1.1.4'
Fe Fe 0.3463 0.8444 'International Tables Vol C Tables 4.2.6.8 and 6.1.1.4'
Cl Cl 0.1484 0.1585 'International Tables Vol C Tables 4.2.6.8 and 6.1.1.4'
Ag Ag -0.8971 1.1015 'International Tables Vol C Tables 4.2.6.8 and 6.1.1.4'
O O 0.0106 0.0060 'International Tables Vol C Tables 4.2.6.8 and 6.1.1.4'

loop_
_geom_angle_atom_site_label_1
_geom_angle_atom_site_label_2
_geom_angle_atom_site_label_3
_geom_angle
P1 Ag1 Cl1 125.60(3)
P1 Ag1 Cl4 122.98(2)
Cl1 Ag1 Cl4 95.58(2)
P1 Ag1 Cl2 119.38(2)
Cl1 Ag1 Cl2 89.82(2)
Cl4 Ag1 Cl2 95.09(2)
Ag4 Cl1 Ag1 86.79(2)
Ag4 Cl1 Ag2 88.25(2)
Ag1 Cl1 Ag2 88.58(2)
C101 Fe1 C107 161.34(11)
C101 Fe1 C106 155.39(11)
C107 Fe1 C106 41.41(10)
C101 Fe1 C105 41.34(11)
C107 Fe1 C105 123.24(12)
C106 Fe1 C105 162.95(12)
C101 Fe1 C102 41.58(11)
C107 Fe1 C102 154.95(11)
C106 Fe1 C102 121.45(11)
C105 Fe1 C102 69.48(12)
C101 Fe1 C108 124.05(12)
C107 Fe1 C108 40.83(11)
C106 Fe1 C108 68.80(11)
C105 Fe1 C108 103.96(12)
C102 Fe1 C108 163.92(12)
C101 Fe1 C110 119.78(12)
C107 Fe1 C110 69.06(12)
C106 Fe1 C110 40.90(11)
C105 Fe1 C110 152.38(12)
C102 Fe1 C110 110.39(13)
C108 Fe1 C110 68.26(12)
C101 Fe1 C109 106.62(12)
C107 Fe1 C109 68.58(12)
C106 Fe1 C109 68.55(11)
C105 Fe1 C109 116.57(12)
C102 Fe1 C109 128.30(13)
C108 Fe1 C109 40.33(12)
C110 Fe1 C109 40.50(11)
C101 Fe1 C103 68.08(12)
C107 Fe1 C103 120.30(12)
C106 Fe1 C103 110.97(11)
C105 Fe1 C103 67.95(12)
C102 Fe1 C103 39.98(12)
C108 Fe1 C103 152.56(13)
C110 Fe1 C103 130.69(12)
C109 Fe1 C103 166.96(13)
C101 Fe1 C104 68.45(12)
C107 Fe1 C104 106.40(12)
C106 Fe1 C104 127.77(11)
C105 Fe1 C104 40.44(11)
C102 Fe1 C104 68.18(13)
C108 Fe1 C104 116.93(13)
C110 Fe1 C104 166.89(11)
C109 Fe1 C104 150.69(12)
C103 Fe1 C104 40.04(12)
C106 P1 C112 103.36(12)
C106 P1 C118 103.90(12)
C112 P1 C118 104.55(12)
C106 P1 Ag1 112.94(9)
C112 P1 Ag1 112.51(9)
C118 P1 Ag1 118.12(10)
C105 C101 C111 125.6(3)
C105 C101 C102 108.0(3)
C111 C101 C102 126.3(3)
C105 C101 Fe1 70.09(16)
C111 C101 Fe1 122.9(2)
C102 C101 Fe1 69.97(16)
C103 C102 C101 107.0(3)
C103 C102 Fe1 71.03(18)
C101 C102 Fe1 68.45(17)
C103 C102 H102 126.5
C101 C102 H102 126.5
Fe1 C102 H102 125.6
C102 C103 C104 109.5(3)
C102 C103 Fe1 68.99(18)
C104 C103 Fe1 70.04(18)
C102 C103 H103 125.2
C104 C103 H103 125.2
Fe1 C103 H103 127.3
C103 C104 C105 108.1(3)
C103 C104 Fe1 69.92(17)
C105 C104 Fe1 68.70(17)
C103 C104 H104 126.0
C105 C104 H104 126.0
Fe1 C104 H104 127.0
C104 C105 C101 107.4(3)
C104 C105 Fe1 70.85(16)
C101 C105 Fe1 68.57(16)
C104 C105 H105 126.3
C101 C105 H105 126.3
Fe1 C105 H105 125.8
C110 C106 C107 107.6(2)
C110 C106 P1 128.5(2)
C107 C106 P1 123.9(2)
C110 C106 Fe1 70.01(15)
C107 C106 Fe1 68.97(15)
P1 C106 Fe1 126.85(15)
C108 C107 C106 107.5(3)
C108 C107 Fe1 70.17(17)
C106 C107 Fe1 69.61(16)
C108 C107 H107 126.2
C106 C107 H107 126.2
Fe1 C107 H107 125.6
C109 C108 C107 108.6(3)
C109 C108 Fe1 70.21(18)
C107 C108 Fe1 69.01(17)
C109 C108 H108 125.7
C107 C108 H108 125.7
Fe1 C108 H108 126.6
C108 C109 C110 108.4(3)
C108 C109 Fe1 69.47(17)
C110 C109 Fe1 69.59(17)
C108 C109 H109 125.8
C110 C109 H109 125.8
Fe1 C109 H109 126.7
C109 C110 C106 108.0(3)
C109 C110 Fe1 69.91(17)
C106 C110 Fe1 69.09(15)
C109 C110 H110 126.0
C106 C110 H110 126.0
Fe1 C110 H110 126.6
N1 C111 C101 179.4(4)
C113 C112 C117 118.8(3)
C113 C112 P1 123.0(2)
C117 C112 P1 118.0(2)
C112 C113 C114 120.6(3)
C112 C113 H113 119.7
C114 C113 H113 119.7
C115 C114 C113 119.9(3)
C115 C114 H114 120.0
C113 C114 H114 120.0
C114 C115 C116 120.2(3)
C114 C115 H115 119.9
C116 C115 H115 119.9
C115 C116 C117 120.0(3)
C115 C116 H116 120.0
C117 C116 H116 120.0
C116 C117 C112 120.4(3)
C116 C117 H117 119.8
C112 C117 H117 119.8
C123 C118 C119 119.2(3)
C123 C118 P1 118.6(2)
C119 C118 P1 122.2(2)
C120 C119 C118 119.6(3)
C120 C119 H119 120.2
C118 C119 H119 120.2
C121 C120 C119 120.8(3)
C121 C120 H120 119.6
C119 C120 H120 119.6
C120 C121 C122 120.1(3)
C120 C121 H121 120.0
C122 C121 H121 120.0
C121 C122 C123 120.0(3)
C121 C122 H122 120.0
C123 C122 H122 120.0
C118 C123 C122 120.3(3)
C118 C123 H123 119.9
C122 C123 H123 119.9
P2 Ag2 Cl2 127.05(2)
P2 Ag2 Cl3 116.49(2)
Cl2 Ag2 Cl3 102.02(2)
P2 Ag2 Cl1 123.74(3)
Cl2 Ag2 Cl1 89.69(2)
Cl3 Ag2 Cl1 89.26(2)
Ag2 Cl2 Ag1 89.85(2)
Ag2 Cl2 Ag3 80.37(2)
Ag1 Cl2 Ag3 82.580(18)
C201 Fe2 C202 41.35(12)
C201 Fe2 C207 158.32(12)
C202 Fe2 C207 158.98(13)
C201 Fe2 C206 158.97(11)
C202 Fe2 C206 122.26(12)
C207 Fe2 C206 41.15(11)
C201 Fe2 C210 122.60(11)
C202 Fe2 C210 107.33(12)
C207 Fe2 C210 68.61(11)
C206 Fe2 C210 41.03(10)
C201 Fe2 C208 122.45(12)
C202 Fe2 C208 158.85(13)
C207 Fe2 C208 40.53(12)
C206 Fe2 C208 68.59(12)
C210 Fe2 C208 67.87(12)
C201 Fe2 C205 41.39(11)
C202 Fe2 C205 69.56(12)
C207 Fe2 C205 121.79(12)
C206 Fe2 C205 158.28(11)
C210 Fe2 C205 158.90(12)
C208 Fe2 C205 107.09(12)
C201 Fe2 C209 107.03(12)
C202 Fe2 C209 122.64(13)
C207 Fe2 C209 68.49(12)
C206 Fe2 C209 68.81(12)
C210 Fe2 C209 40.37(11)
C208 Fe2 C209 40.40(12)
C205 Fe2 C209 122.57(12)
C201 Fe2 C203 68.12(12)
C202 Fe2 C203 40.37(12)
C207 Fe2 C203 123.54(13)
C206 Fe2 C203 108.02(12)
C210 Fe2 C203 123.85(13)
C208 Fe2 C203 159.34(14)
C205 Fe2 C203 68.08(13)
C209 Fe2 C203 159.20(14)
C201 Fe2 C204 68.30(12)
C202 Fe2 C204 68.47(13)
C207 Fe2 C204 107.75(12)
C206 Fe2 C204 123.04(12)
C210 Fe2 C204 159.63(13)
C208 Fe2 C204 123.24(13)
C205 Fe2 C204 40.25(12)
C209 Fe2 C204 158.74(14)
C203 Fe2 C204 40.23(13)
C206 P2 C218 103.00(13)
C206 P2 C212 102.16(13)
C218 P2 C212 105.32(12)
C206 P2 Ag2 116.80(9)
C218 P2 Ag2 113.92(9)
C212 P2 Ag2 114.13(9)
C211 C201 C202 127.6(3)
C211 C201 C205 123.8(3)
C202 C201 C205 108.6(3)
C211 C201 Fe2 124.9(2)
C202 C201 Fe2 69.83(16)
C205 C201 Fe2 70.46(15)
C203 C202 C201 106.9(3)
C203 C202 Fe2 70.67(17)
C201 C202 Fe2 68.82(16)
C203 C202 H202 126.6
C201 C202 H202 126.6
Fe2 C202 H202 125.5
C202 C203 C204 109.0(3)
C202 C203 Fe2 68.97(17)
C204 C203 Fe2 69.90(18)
C202 C203 H203 125.5
C204 C203 H203 125.5
Fe2 C203 H203 127.2
C205 C204 C203 108.8(3)
C205 C204 Fe2 69.68(16)
C203 C204 Fe2 69.86(17)
C205 C204 H204 125.6
C203 C204 H204 125.6
Fe2 C204 H204 126.4
C204 C205 C201 106.7(3)
C204 C205 Fe2 70.08(16)
C201 C205 Fe2 68.15(15)
C204 C205 H205 126.6
C201 C205 H205 126.6
Fe2 C205 H205 126.7
C210 C206 C207 106.8(3)
C210 C206 P2 128.2(2)
C207 C206 P2 124.9(2)
C210 C206 Fe2 69.57(15)
C207 C206 Fe2 69.33(15)
P2 C206 Fe2 128.88(14)
C208 C207 C206 108.0(3)
C208 C207 Fe2 70.16(17)
C206 C207 Fe2 69.53(16)
C208 C207 H207 126.0
C206 C207 H207 126.0
Fe2 C207 H207 125.9
C209 C208 C207 108.7(3)
C209 C208 Fe2 69.81(17)
C207 C208 Fe2 69.31(17)
C209 C208 H208 125.7
C207 C208 H208 125.7
Fe2 C208 H208 126.8
C210 C209 C208 107.8(3)
C210 C209 Fe2 69.56(16)
C208 C209 Fe2 69.78(17)
C210 C209 H209 126.1
C208 C209 H209 126.1
Fe2 C209 H209 126.1
C209 C210 C206 108.8(3)
C209 C210 Fe2 70.07(16)
C206 C210 Fe2 69.40(14)
C209 C210 H210 125.6
C206 C210 H210 125.6
Fe2 C210 H210 126.5
N2 C211 C201 176.8(3)
C213 C212 C217 118.8(2)
C213 C212 P2 118.2(2)
C217 C212 P2 122.9(2)
C212 C213 C214 120.5(3)
C212 C213 H213 119.8
C214 C213 H213 119.8
C215 C214 C213 120.1(3)
C215 C214 H214 119.9
C213 C214 H214 119.9
C216 C215 C214 120.1(3)
C216 C215 H215 119.9
C214 C215 H215 119.9
C215 C216 C217 120.1(3)
C215 C216 H216 119.9
C217 C216 H216 119.9
C212 C217 C216 120.3(3)
C212 C217 H217 119.9
C216 C217 H217 119.9
C219 C218 C223 118.6(3)
C219 C218 P2 118.92(19)
C223 C218 P2 122.5(2)
C220 C219 C218 120.4(3)
C220 C219 H219 119.8
C218 C219 H219 119.8
C221 C220 C219 120.5(3)
C221 C220 H220 119.8
C219 C220 H220 119.8
C220 C221 C222 119.9(3)
C220 C221 H221 120.1
C222 C221 H221 120.1
C221 C222 C223 120.1(3)
C221 C222 H222 119.9
C223 C222 H222 119.9
C222 C223 C218 120.5(3)
C222 C223 H223 119.8
C218 C223 H223 119.8
P3 Ag3 Cl4 146.72(3)
P3 Ag3 Cl3 104.62(2)
Cl4 Ag3 Cl3 90.62(2)
P3 Ag3 Cl2 110.67(2)
Cl4 Ag3 Cl2 95.73(2)
Cl3 Ag3 Cl2 98.35(2)
Ag4 Cl3 Ag2 89.21(2)
Ag4 Cl3 Ag3 89.17(2)
Ag2 Cl3 Ag3 78.984(19)
C301 Fe3 C305 41.18(11)
C301 Fe3 C302 41.18(12)
C305 Fe3 C302 69.26(12)
C301 Fe3 C307 127.33(12)
C305 Fe3 C307 107.80(13)
C302 Fe3 C307 165.32(12)
C301 Fe3 C310 151.73(12)
C305 Fe3 C310 165.86(12)
C302 Fe3 C310 117.64(13)
C307 Fe3 C310 68.72(13)
C301 Fe3 C306 166.01(12)
C305 Fe3 C306 127.75(12)
C302 Fe3 C306 151.79(12)
C307 Fe3 C306 41.15(11)
C310 Fe3 C306 40.77(11)
C301 Fe3 C309 117.81(12)
C305 Fe3 C309 152.08(12)
C302 Fe3 C309 107.22(14)
C307 Fe3 C309 68.24(14)
C310 Fe3 C309 40.76(11)
C306 Fe3 C309 68.54(12)
C301 Fe3 C308 107.62(12)
C305 Fe3 C308 118.82(13)
C302 Fe3 C308 127.12(13)
C307 Fe3 C308 40.64(12)
C310 Fe3 C308 68.11(13)
C306 Fe3 C308 68.54(11)
C309 Fe3 C308 40.03(14)
C301 Fe3 C304 68.08(12)
C305 Fe3 C304 40.28(12)
C302 Fe3 C304 68.15(12)
C307 Fe3 C304 119.54(13)
C310 Fe3 C304 128.43(12)
C306 Fe3 C304 108.88(11)
C309 Fe3 C304 166.00(14)
C308 Fe3 C304 153.17(14)
C301 Fe3 C303 68.37(12)
C305 Fe3 C303 68.32(13)
C302 Fe3 C303 40.55(12)
C307 Fe3 C303 153.05(12)
C310 Fe3 C303 108.18(13)
C306 Fe3 C303 118.80(12)
C309 Fe3 C303 127.90(15)
C308 Fe3 C303 165.10(14)
C304 Fe3 C303 40.20(12)
C306 P3 C318 103.90(13)
C306 P3 C312 105.03(13)
C318 P3 C312 102.56(12)
C306 P3 Ag3 113.20(9)
C318 P3 Ag3 119.88(9)
C312 P3 Ag3 110.79(10)
C305 C301 C302 108.3(3)
C305 C301 C311 127.0(3)
C302 C301 C311 124.7(3)
C305 C301 Fe3 69.87(15)
C302 C301 Fe3 70.00(16)
C311 C301 Fe3 124.7(2)
C303 C302 C301 107.2(3)
C303 C302 Fe3 70.28(18)
C301 C302 Fe3 68.82(17)
C303 C302 H302 126.4
C301 C302 H302 126.4
Fe3 C302 H302 126.0
C304 C303 C302 108.2(3)
C304 C303 Fe3 69.86(18)
C302 C303 Fe3 69.17(18)
C304 C303 H303 125.9
C302 C303 H303 125.9
Fe3 C303 H303 126.7
C305 C304 C303 109.1(3)
C305 C304 Fe3 69.21(16)
C303 C304 Fe3 69.95(18)
C305 C304 H304 125.5
C303 C304 H304 125.5
Fe3 C304 H304 127.0
C304 C305 C301 107.2(3)
C304 C305 Fe3 70.51(16)
C301 C305 Fe3 68.95(16)
C304 C305 H305 126.4
C301 C305 H305 126.4
Fe3 C305 H305 125.7
C310 C306 C307 107.5(3)
C310 C306 P3 129.2(2)
C307 C306 P3 123.3(2)
C310 C306 Fe3 69.61(15)
C307 C306 Fe3 69.35(16)
P3 C306 Fe3 123.77(14)
C308 C307 C306 107.6(3)
C308 C307 Fe3 70.05(19)
C306 C307 Fe3 69.50(17)
C308 C307 H307 126.2
C306 C307 H307 126.2
Fe3 C307 H307 125.8
C309 C308 C307 108.6(3)
C309 C308 Fe3 69.85(19)
C307 C308 Fe3 69.31(17)
C309 C308 H308 125.7
C307 C308 H308 125.7
Fe3 C308 H308 126.7
C308 C309 C310 108.4(3)
C308 C309 Fe3 70.12(18)
C310 C309 Fe3 69.45(16)
C308 C309 H309 125.8
C310 C309 H309 125.8
Fe3 C309 H309 126.2
C306 C310 C309 108.0(3)
C306 C310 Fe3 69.62(15)
C309 C310 Fe3 69.79(16)
C306 C310 H310 126.0
C309 C310 H310 126.0
Fe3 C310 H310 126.1
N3 C311 C301 178.1(4)
C313 C312 C317 118.6(3)
C313 C312 P3 123.5(2)
C317 C312 P3 117.9(2)
C312 C313 C314 120.9(3)
C312 C313 H313 119.6
C314 C313 H313 119.6
C315 C314 C313 119.8(3)
C315 C314 H314 120.1
C313 C314 H314 120.1
C314 C315 C316 120.1(3)
C314 C315 H315 119.9
C316 C315 H315 119.9
C317 C316 C315 120.1(3)
C317 C316 H316 120.0
C315 C316 H316 120.0
C316 C317 C312 120.6(3)
C316 C317 H317 119.7
C312 C317 H317 119.7
C323 C318 C319 118.6(3)
C323 C318 P3 119.2(2)
C319 C318 P3 122.2(2)
C320 C319 C318 120.6(3)
C320 C319 H319 119.7
C318 C319 H319 119.7
C319 C320 C321 120.3(3)
C319 C320 H320 119.9
C321 C320 H320 119.9
C322 C321 C320 119.9(3)
C322 C321 H321 120.1
C320 C321 H321 120.1
C321 C322 C323 120.2(3)
C321 C322 H322 119.9
C323 C322 H322 119.9
C318 C323 C322 120.5(3)
C318 C323 H323 119.8
C322 C323 H323 119.8
P4 Ag4 Cl3 123.52(2)
P4 Ag4 Cl1 135.24(2)
Cl3 Ag4 Cl1 92.96(2)
P4 Ag4 Cl4 110.54(2)
Cl3 Ag4 Cl4 89.23(2)
Cl1 Ag4 Cl4 93.20(2)
Ag3 Cl4 Ag1 86.26(2)
Ag3 Cl4 Ag4 89.20(2)
Ag1 Cl4 Ag4 84.19(2)
C407 Fe4 C403 103.99(13)
C407 Fe4 C404 121.16(13)
C403 Fe4 C404 40.73(13)
C407 Fe4 C408 40.63(11)
C403 Fe4 C408 115.16(13)
C404 Fe4 C408 102.81(13)
C407 Fe4 C405 158.54(12)
C403 Fe4 C405 68.30(13)
C404 Fe4 C405 40.19(12)
C408 Fe4 C405 122.85(12)
C407 Fe4 C402 118.87(12)
C403 Fe4 C402 40.06(12)
C404 Fe4 C402 68.14(13)
C408 Fe4 C402 150.84(13)
C405 Fe4 C402 68.90(12)
C407 Fe4 C401 156.44(11)
C403 Fe4 C401 67.87(13)
C404 Fe4 C401 67.94(13)
C408 Fe4 C401 162.92(12)
C405 Fe4 C401 41.01(11)
C402 Fe4 C401 40.83(12)
C407 Fe4 C406 41.24(10)
C403 Fe4 C406 125.90(12)
C404 Fe4 C406 160.72(13)
C408 Fe4 C406 68.44(11)
C405 Fe4 C406 158.84(12)
C402 Fe4 C406 110.68(11)
C401 Fe4 C406 124.68(11)
C407 Fe4 C410 68.81(11)
C403 Fe4 C410 165.60(12)
C404 Fe4 C410 153.67(12)
C408 Fe4 C410 68.07(11)
C405 Fe4 C410 122.85(12)
C402 Fe4 C410 131.46(12)
C401 Fe4 C410 113.53(12)
C406 Fe4 C410 40.68(10)
C407 Fe4 C409 68.40(11)
C403 Fe4 C409 150.10(13)
C404 Fe4 C409 116.88(12)
C408 Fe4 C409 40.32(11)
C405 Fe4 C409 107.75(12)
C402 Fe4 C409 168.55(13)
C401 Fe4 C409 129.65(12)
C406 Fe4 C409 68.24(10)
C410 Fe4 C409 40.40(10)
C406 P4 C412 102.34(12)
C406 P4 C418 100.99(12)
C412 P4 C418 104.08(13)
C406 P4 Ag4 118.29(9)
C412 P4 Ag4 110.00(9)
C418 P4 Ag4 119.02(8)
C411 C401 C402 124.4(3)
C411 C401 C405 127.4(3)
C402 C401 C405 107.9(3)
C411 C401 Fe4 130.9(2)
C402 C401 Fe4 69.58(17)
C405 C401 Fe4 69.29(16)
C403 C402 C401 107.6(3)
C403 C402 Fe4 69.66(17)
C401 C402 Fe4 69.59(15)
C403 C402 H402 126.2
C401 C402 H402 126.2
Fe4 C402 H402 126.1
C402 C403 C404 108.7(3)
C402 C403 Fe4 70.29(17)
C404 C403 Fe4 69.70(17)
C402 C403 H403 125.7
C404 C403 H403 125.7
Fe4 C403 H403 125.9
C405 C404 C403 108.5(3)
C405 C404 Fe4 69.95(17)
C403 C404 Fe4 69.57(17)
C405 C404 H404 125.7
C403 C404 H404 125.7
Fe4 C404 H404 126.3
C404 C405 C401 107.4(3)
C404 C405 Fe4 69.87(18)
C401 C405 Fe4 69.70(16)
C404 C405 H405 126.3
C401 C405 H405 126.3
Fe4 C405 H405 125.7
C410 C406 C407 107.4(2)
C410 C406 P4 128.0(2)
C407 C406 P4 124.5(2)
C410 C406 Fe4 69.79(15)
C407 C406 Fe4 68.65(15)
P4 C406 Fe4 129.77(13)
C408 C407 C406 107.6(2)
C408 C407 Fe4 70.14(17)
C406 C407 Fe4 70.11(16)
C408 C407 H407 126.2
C406 C407 H407 126.2
Fe4 C407 H407 125.2
C407 C408 C409 108.8(3)
C407 C408 Fe4 69.23(16)
C409 C408 Fe4 70.58(17)
C407 C408 H408 125.6
C409 C408 H408 125.6
Fe4 C408 H408 126.2
C408 C409 C410 107.9(2)
C408 C409 Fe4 69.10(16)
C410 C409 Fe4 69.48(14)
C408 C409 H409 126.1
C410 C409 H409 126.1
Fe4 C409 H409 126.9
C409 C410 C406 108.2(3)
C409 C410 Fe4 70.12(16)
C406 C410 Fe4 69.53(15)
C409 C410 H410 125.9
C406 C410 H410 125.9
Fe4 C410 H410 126.0
N4 C411 C401 177.0(3)
C417 C412 C413 119.1(3)
C417 C412 P4 118.6(2)
C413 C412 P4 122.3(2)
C414 C413 C412 119.9(3)
C414 C413 H413 120.1
C412 C413 H413 120.1
C415 C414 C413 120.8(3)
C415 C414 H414 119.6
C413 C414 H414 119.6
C414 C415 C416 119.6(3)
C414 C415 H415 120.2
C416 C415 H415 120.2
C417 C416 C415 119.9(3)
C417 C416 H416 120.0
C415 C416 H416 120.0
C416 C417 C412 120.6(3)
C416 C417 H417 119.7
C412 C417 H417 119.7
C419 C418 C423 118.6(3)
C419 C418 P4 118.5(2)
C423 C418 P4 122.7(2)
C418 C419 C420 120.6(3)
C418 C419 H419 119.7
C420 C419 H419 119.7
C421 C420 C419 120.2(3)
C421 C420 H420 119.9
C419 C420 H420 119.9
C422 C421 C420 119.6(3)
C422 C421 H421 120.2
C420 C421 H421 120.2
C423 C422 C421 120.3(3)
C423 C422 H422 119.9
C421 C422 H422 119.9
C422 C423 C418 120.6(3)
C422 C423 H423 119.7
C418 C423 H423 119.7
H1W O1W H2W 92.1

loop_
_geom_bond_atom_site_label_1
_geom_bond_atom_site_label_2
_geom_bond_distance
Ag1 P1 2.3709(7)
Ag1 Cl1 2.6330(7)
Ag1 Cl4 2.6385(7)
Ag1 Cl2 2.6633(7)
Cl1 Ag4 2.6245(7)
Cl1 Ag2 2.6957(7)
Fe1 C101 2.013(3)
Fe1 C107 2.023(3)
Fe1 C106 2.031(3)
Fe1 C105 2.033(3)
Fe1 C102 2.034(3)
Fe1 C108 2.038(3)
Fe1 C110 2.044(3)
Fe1 C109 2.048(3)
Fe1 C103 2.060(3)
Fe1 C104 2.062(3)
P1 C106 1.799(3)
P1 C112 1.817(3)
P1 C118 1.827(3)
N1 C111 1.144(4)
C101 C105 1.429(4)
C101 C111 1.431(4)
C101 C102 1.437(4)
C102 C103 1.400(4)
C102 H102 0.9500
C103 C104 1.411(4)
C103 H103 0.9500
C104 C105 1.416(4)
C104 H104 0.9500
C105 H105 0.9500
C106 C110 1.424(4)
C106 C107 1.434(4)
C107 C108 1.416(4)
C107 H107 0.9500
C108 C109 1.408(4)
C108 H108 0.9500
C109 C110 1.416(4)
C109 H109 0.9500
C110 H110 0.9500
C112 C113 1.380(4)
C112 C117 1.394(4)
C113 C114 1.386(4)
C113 H113 0.9500
C114 C115 1.373(4)
C114 H114 0.9500
C115 C116 1.376(4)
C115 H115 0.9500
C116 C117 1.382(4)
C116 H116 0.9500
C117 H117 0.9500
C118 C123 1.384(4)
C118 C119 1.400(4)
C119 C120 1.388(4)
C119 H119 0.9500
C120 C121 1.370(4)
C120 H120 0.9500
C121 C122 1.377(4)
C121 H121 0.9500
C122 C123 1.397(4)
C122 H122 0.9500
C123 H123 0.9500
Ag2 P2 2.3809(7)
Ag2 Cl2 2.6060(7)
Ag2 Cl3 2.6856(7)
Cl2 Ag3 2.7179(7)
Fe2 C201 2.018(3)
Fe2 C202 2.032(3)
Fe2 C207 2.038(3)
Fe2 C206 2.040(3)
Fe2 C210 2.043(3)
Fe2 C208 2.049(3)
Fe2 C205 2.049(3)
Fe2 C209 2.049(3)
Fe2 C203 2.054(3)
Fe2 C204 2.054(3)
P2 C206 1.796(3)
P2 C218 1.823(3)
P2 C212 1.825(3)
N2 C211 1.143(4)
C201 C211 1.427(4)
C201 C202 1.430(4)
C201 C205 1.438(4)
C202 C203 1.410(4)
C202 H202 0.9500
C203 C204 1.413(5)
C203 H203 0.9500
C204 C205 1.412(4)
C204 H204 0.9500
C205 H205 0.9500
C206 C210 1.431(4)
C206 C207 1.433(4)
C207 C208 1.415(4)
C207 H207 0.9500
C208 C209 1.415(4)
C208 H208 0.9500
C209 C210 1.412(4)
C209 H209 0.9500
C210 H210 0.9500
C212 C213 1.384(4)
C212 C217 1.388(4)
C213 C214 1.385(4)
C213 H213 0.9500
C214 C215 1.374(4)
C214 H214 0.9500
C215 C216 1.369(4)
C215 H215 0.9500
C216 C217 1.389(4)
C216 H216 0.9500
C217 H217 0.9500
C218 C219 1.391(4)
C218 C223 1.392(3)
C219 C220 1.380(4)
C219 H219 0.9500
C220 C221 1.373(4)
C220 H220 0.9500
C221 C222 1.376(4)
C221 H221 0.9500
C222 C223 1.384(4)
C222 H222 0.9500
C223 H223 0.9500
Ag3 P3 2.3841(8)
Ag3 Cl4 2.5550(7)
Ag3 Cl3 2.7178(8)
Cl3 Ag4 2.5889(7)
Fe3 C301 2.024(3)
Fe3 C305 2.036(3)
Fe3 C302 2.040(3)
Fe3 C307 2.041(3)
Fe3 C310 2.043(3)
Fe3 C306 2.043(3)
Fe3 C309 2.047(3)
Fe3 C308 2.051(3)
Fe3 C304 2.053(3)
Fe3 C303 2.054(3)
P3 C306 1.806(3)
P3 C318 1.816(3)
P3 C312 1.823(3)
N3 C311 1.146(4)
C301 C305 1.428(4)
C301 C302 1.429(4)
C301 C311 1.434(4)
C302 C303 1.419(4)
C302 H302 0.9500
C303 C304 1.411(4)
C303 H303 0.9500
C304 C305 1.408(4)
C304 H304 0.9500
C305 H305 0.9500
C306 C310 1.423(4)
C306 C307 1.435(4)
C307 C308 1.421(4)
C307 H307 0.9500
C308 C309 1.403(5)
C308 H308 0.9500
C309 C310 1.424(4)
C309 H309 0.9500
C310 H310 0.9500
C312 C313 1.381(4)
C312 C317 1.393(4)
C313 C314 1.385(4)
C313 H313 0.9500
C314 C315 1.375(4)
C314 H314 0.9500
C315 C316 1.378(4)
C315 H315 0.9500
C316 C317 1.377(4)
C316 H316 0.9500
C317 H317 0.9500
C318 C323 1.389(4)
C318 C319 1.396(4)
C319 C320 1.379(4)
C319 H319 0.9500
C320 C321 1.383(4)
C320 H320 0.9500
C321 C322 1.374(4)
C321 H321 0.9500
C322 C323 1.390(4)
C322 H322 0.9500
C323 H323 0.9500
Ag4 P4 2.3754(7)
Ag4 Cl4 2.7481(7)
Fe4 C407 2.028(3)
Fe4 C403 2.037(3)
Fe4 C404 2.039(3)
Fe4 C408 2.040(3)
Fe4 C405 2.040(3)
Fe4 C402 2.046(3)
Fe4 C401 2.046(3)
Fe4 C406 2.047(3)
Fe4 C410 2.051(3)
Fe4 C409 2.059(3)
P4 C406 1.807(3)
P4 C412 1.822(3)
P4 C418 1.828(3)
N4 C411 1.140(4)
C401 C411 1.416(4)
C401 C402 1.427(4)
C401 C405 1.431(4)
C402 C403 1.398(4)
C402 H402 0.9500
C403 C404 1.419(4)
C403 H403 0.9500
C404 C405 1.401(4)
C404 H404 0.9500
C405 H405 0.9500
C406 C410 1.424(4)
C406 C407 1.435(4)
C407 C408 1.412(4)
C407 H407 0.9500
C408 C409 1.413(4)
C408 H408 0.9500
C409 C410 1.419(4)
C409 H409 0.9500
C410 H410 0.9500
C412 C417 1.392(4)
C412 C413 1.396(4)
C413 C414 1.384(4)
C413 H413 0.9500
C414 C415 1.381(4)
C414 H414 0.9500
C415 C416 1.389(4)
C415 H415 0.9500
C416 C417 1.387(4)
C416 H416 0.9500
C417 H417 0.9500
C418 C419 1.381(4)
C418 C423 1.396(4)
C419 C420 1.383(4)
C419 H419 0.9500
C420 C421 1.382(4)
C420 H420 0.9500
C421 C422 1.378(4)
C421 H421 0.9500
C422 C423 1.377(4)
C422 H422 0.9500
C423 H423 0.9500
O1W H1W 0.9420
O1W H2W 1.0219
